data_7101326
loop_
_publ_author_name
'Song Gao.'
'Feng Pan.'
'Zhe-Ming Wang.'
'Wolfgang Wernsdorfer'
'Yuan-Zhu Zhang.'

_publ_section_title
;
An azido-bridged disc-like heptanuclear cobalt(II)
cluster: towards single-molecule magnet
;
_journal_issue 31
_journal_name_full 'Chemical Communications'
_journal_paper_doi 10.1039/b605459e
_journal_year 2006
_chemical_formula_sum 'C75 H67 Cl2 Co7 N33 O19'
_chemical_formula_weight 2218.03
_chemical_name_common Co7-ClO4
_chemical_name_systematic
;
?
;
_space_group_IT_number 15
_symmetry_cell_setting monoclinic
_symmetry_space_group_name_Hall '-C 2yc'
_symmetry_space_group_name_H-M 'C 1 2/c 1'
_atom_sites_solution_hydrogens geom
_atom_sites_solution_primary direct
_atom_sites_solution_secondary difmap
_audit_creation_method SHELXL-97
_cell_angle_alpha 90.00
_cell_angle_beta 121.7376(17)
_cell_angle_gamma 90.00
_cell_formula_units_Z 4
_cell_length_a 26.9497(5)
_cell_length_b 17.9499(5)
_cell_length_c 23.6303(5)
_cell_measurement_reflns_used 65703
_cell_measurement_temperature 293(2)
_cell_measurement_theta_max 25.028
_cell_measurement_theta_min 1.018
_cell_volume 9721.7(4)
_computing_cell_refinement 'HKL Scalepack (Otwinowski & Minor, 1997)'
_computing_data_collection 'KappaCCD (Nonius B. V., 1998)'
_computing_data_reduction 'HKL Denzo (Otwinowski & Minor, 1997) & maXus (Mackay et al., 1998)'
_computing_molecular_graphics 'Bruker SHELXTL V5.1 (Sheldrick, 1998)'
_computing_publication_material 'SHELXL-97 (Sheldrick, 1997)'
_computing_structure_refinement 'SHELXL-97 (Sheldrick, 1997)'
_computing_structure_solution 'SHELXS-97 (Sheldrick, 1990)'
_diffrn_ambient_temperature 293(2)
_diffrn_detector_area_resol_mean 0.76
_diffrn_measured_fraction_theta_full 0.996
_diffrn_measured_fraction_theta_max 0.996
_diffrn_measurement_device_type 'NONIUS KappaCCD'
_diffrn_measurement_method CCD
_diffrn_radiation_monochromator graphite
_diffrn_radiation_source 'fine-focus sealed tube'
_diffrn_radiation_type MoK\a
_diffrn_radiation_wavelength 0.71073
_diffrn_reflns_av_R_equivalents 0.1367
_diffrn_reflns_av_sigmaI/netI 0.0724
_diffrn_reflns_limit_h_max 32
_diffrn_reflns_limit_h_min -32
_diffrn_reflns_limit_k_max 21
_diffrn_reflns_limit_k_min -21
_diffrn_reflns_limit_l_max 28
_diffrn_reflns_limit_l_min -26
_diffrn_reflns_number 68171
_diffrn_reflns_theta_full 25.02
_diffrn_reflns_theta_max 25.02
_diffrn_reflns_theta_min 3.45
_exptl_absorpt_coefficient_mu 1.300
_exptl_absorpt_correction_T_max 0.928
_exptl_absorpt_correction_T_min 0.825
_exptl_absorpt_correction_type empirical
_exptl_absorpt_process_details '(Blessing, 1995, 1997)'
_exptl_crystal_colour red
_exptl_crystal_density_diffrn 1.515
_exptl_crystal_density_method 'not measured'
_exptl_crystal_description plate
_exptl_crystal_F_000 4492
_exptl_crystal_size_max 0.24
_exptl_crystal_size_mid 0.14
_exptl_crystal_size_min 0.06
_refine_diff_density_max 0.789
_refine_diff_density_min -0.414
_refine_diff_density_rms 0.072
_refine_ls_extinction_method none
_refine_ls_goodness_of_fit_ref 1.025
_refine_ls_hydrogen_treatment constr
_refine_ls_matrix_type full
_refine_ls_number_parameters 613
_refine_ls_number_reflns 8551
_refine_ls_number_restraints 35
_refine_ls_restrained_S_all 1.029
_refine_ls_R_factor_all 0.1132
_refine_ls_R_factor_gt 0.0539
_refine_ls_shift/su_max 0.041
_refine_ls_shift/su_mean 0.001
_refine_ls_structure_factor_coef Fsqd
_refine_ls_weighting_details 'calc w=1/[\s^2^(Fo^2^)+(0.0919P)^2^+3.0593P] where P=(Fo^2^+2Fc^2^)/3'
_refine_ls_weighting_scheme calc
_refine_ls_wR_factor_gt 0.1463
_refine_ls_wR_factor_ref 0.1713
_reflns_number_gt 4768
_reflns_number_total 8551
_reflns_threshold_expression >2sigma(I)
_cod_data_source_file b605459e.txt
_cod_original_sg_symbol_H-M C2/c
_cod_database_code 7101326

loop_
_symmetry_equiv_pos_as_xyz
'x, y, z'
'-x, y, -z+1/2'
'x+1/2, y+1/2, z'
'-x+1/2, y+1/2, -z+1/2'
'-x, -y, -z'
'x, -y, z-1/2'
'-x+1/2, -y+1/2, -z'
'x+1/2, -y+1/2, z-1/2'

loop_
_atom_site_label
_atom_site_type_symbol
_atom_site_fract_x
_atom_site_fract_y
_atom_site_fract_z
_atom_site_U_iso_or_equiv
_atom_site_adp_type
_atom_site_occupancy
_atom_site_symmetry_multiplicity
_atom_site_calc_flag
_atom_site_refinement_flags
Co1 Co 0.05088(3) -0.15947(4) 0.06235(3) 0.0531(2) Uani 1 1 d .
Co2 Co -0.06074(3) -0.09690(4) 0.06059(3) 0.0531(2) Uani 1 1 d .
Co3 Co -0.10910(3) 0.06677(4) 0.00194(3) 0.0539(2) Uani 1 1 d .
Co4 Co 0.0000 0.0000 0.0000 0.0481(3) Uani 1 2 d S
Cl1 Cl -0.35177(17) -0.08971(19) 0.18006(14) 0.1572(12) Uani 1 1 d DU
O1 O 0.13063(16) -0.2015(2) 0.14632(17) 0.0629(10) Uani 1 1 d .
O2 O -0.09621(17) -0.2075(2) 0.04032(19) 0.0690(11) Uani 1 1 d .
O3 O -0.12461(16) 0.0908(2) 0.07963(17) 0.0644(11) Uani 1 1 d .
O4 O -0.3675(4) -0.1618(4) 0.1870(5) 0.198(4) Uani 1 1 d DU
O5 O -0.3831(7) -0.0393(6) 0.1957(7) 0.317(7) Uani 1 1 d DU
O6 O -0.2920(4) -0.0802(6) 0.2261(4) 0.269(7) Uani 1 1 d DU
O7 O -0.3627(4) -0.0718(6) 0.1191(3) 0.217(4) Uani 1 1 d DU
N1 N 0.0370(2) -0.2758(3) 0.0594(3) 0.0718(14) Uani 1 1 d .
N2 N -0.0883(2) -0.1115(3) 0.1297(2) 0.0593(12) Uani 1 1 d .
N3 N -0.19666(18) 0.1085(3) -0.0493(2) 0.0588(12) Uani 1 1 d .
N4 N 0.0733(2) -0.1719(3) -0.0104(2) 0.0641(13) Uani 1 1 d .
N5 N 0.0961(2) -0.2262(3) -0.0165(3) 0.0803(16) Uani 1 1 d .
N6 N 0.1191(3) -0.2780(4) -0.0209(4) 0.136(3) Uani 1 1 d .
N7 N 0.02307(19) -0.1384(3) 0.1291(2) 0.0601(12) Uani 1 1 d .
N8 N 0.02850(19) -0.1876(3) 0.1672(2) 0.0647(13) Uani 1 1 d .
N9 N 0.0333(3) -0.2345(4) 0.2018(3) 0.099(2) Uani 1 1 d .
N10 N -0.13834(19) -0.0441(3) -0.0068(2) 0.0581(12) Uani 1 1 d .
N11 N -0.1829(2) -0.0545(3) -0.0065(2) 0.0663(13) Uani 1 1 d .
N12 N -0.2253(2) -0.0658(4) -0.0059(3) 0.100(2) Uani 1 1 d .
N13 N -0.02764(16) 0.0135(2) 0.06985(17) 0.0419(10) Uani 1 1 d .
N14 N 0.0029(2) 0.0411(3) 0.1287(3) 0.0824(16) Uani 1 1 d .
N15 N 0.0256(4) 0.0671(5) 0.1827(4) 0.156(3) Uani 1 1 d .
N16 N -0.03098(16) -0.1088(2) -0.00598(17) 0.0525(9) Uiso 0.30 1 d P
O8 O -0.03098(16) -0.1088(2) -0.00598(17) 0.0525(9) Uiso 0.70 1 d P
N17 N -0.0664(3) -0.1423(4) -0.0658(3) 0.0800(17) Uiso 0.30 1 d P
C38 C -0.0664(3) -0.1423(4) -0.0658(3) 0.0800(17) Uiso 0.70 1 d P
N18 N -0.0879(6) -0.1788(8) -0.1125(6) 0.047(3) Uiso 0.30 1 d P
N19 N -0.08214(15) 0.05118(19) -0.06607(16) 0.0480(9) Uiso 0.30 1 d P
O9 O -0.08214(15) 0.05118(19) -0.06607(16) 0.0480(9) Uiso 0.70 1 d P
N20 N -0.1214(3) 0.0226(4) -0.1287(3) 0.0867(18) Uiso 0.30 1 d P
C37 C -0.1214(3) 0.0226(4) -0.1287(3) 0.0867(18) Uiso 0.70 1 d P
N21 N -0.1574(8) 0.0145(9) -0.1825(8) 0.071(4) Uiso 0.30 1 d P
C1 C -0.0069(3) -0.3120(4) 0.0102(4) 0.112(3) Uani 1 1 d .
H1 H -0.0386 -0.2855 -0.0229 0.134 Uiso 1 1 calc R
C2 C -0.0068(5) -0.3860(6) 0.0069(6) 0.232(8) Uani 1 1 d .
H2 H -0.0391 -0.4107 -0.0272 0.279 Uiso 1 1 calc R
C3 C 0.0422(6) -0.4276(6) 0.0552(7) 0.267(11) Uani 1 1 d .
H3 H 0.0433 -0.4791 0.0518 0.321 Uiso 1 1 calc R
C4 C 0.0873(4) -0.3905(5) 0.1063(5) 0.165(5) Uani 1 1 d .
H4 H 0.1199 -0.4162 0.1387 0.198 Uiso 1 1 calc R
C5 C 0.0841(3) -0.3149(4) 0.1097(3) 0.083(2) Uani 1 1 d .
C6 C 0.1303(2) -0.2677(4) 0.1601(3) 0.0629(15) Uani 1 1 d .
C7 C 0.1762(3) -0.2947(4) 0.2266(3) 0.0666(16) Uani 1 1 d .
C8 C 0.2281(3) -0.2560(4) 0.2592(3) 0.0750(18) Uani 1 1 d .
H8 H 0.2340 -0.2155 0.2389 0.090 Uiso 1 1 calc R
C9 C 0.2716(3) -0.2779(5) 0.3225(3) 0.091(2) Uani 1 1 d .
H9 H 0.3067 -0.2520 0.3451 0.109 Uiso 1 1 calc R
C10 C 0.2625(4) -0.3371(5) 0.3511(4) 0.104(3) Uani 1 1 d .
H10 H 0.2924 -0.3524 0.3930 0.124 Uiso 1 1 calc R
C11 C 0.2118(4) -0.3747(5) 0.3211(4) 0.102(3) Uani 1 1 d .
H11 H 0.2063 -0.4142 0.3427 0.122 Uiso 1 1 calc R
C12 C 0.1670(3) -0.3538(4) 0.2567(4) 0.089(2) Uani 1 1 d .
H12 H 0.1318 -0.3796 0.2350 0.106 Uiso 1 1 calc R
C13 C -0.0929(3) -0.0589(3) 0.1669(3) 0.0654(16) Uani 1 1 d .
H13 H -0.0742 -0.0136 0.1722 0.078 Uiso 1 1 calc R
C14 C -0.1236(3) -0.0680(4) 0.1974(3) 0.082(2) Uani 1 1 d .
H14 H -0.1254 -0.0302 0.2232 0.098 Uiso 1 1 calc R
C15 C -0.1515(3) -0.1333(5) 0.1892(4) 0.095(2) Uani 1 1 d .
H15 H -0.1741 -0.1399 0.2079 0.115 Uiso 1 1 calc R
C16 C -0.1467(3) -0.1908(4) 0.1531(3) 0.085(2) Uani 1 1 d .
H16 H -0.1648 -0.2364 0.1484 0.101 Uiso 1 1 calc R
C17 C -0.1143(3) -0.1785(4) 0.1243(3) 0.0647(16) Uani 1 1 d .
C18 C -0.1074(3) -0.2321(4) 0.0806(3) 0.0664(16) Uani 1 1 d .
C19 C -0.1124(3) -0.3135(4) 0.0858(4) 0.0766(18) Uani 1 1 d .
C20 C -0.0917(3) -0.3475(4) 0.1467(4) 0.093(2) Uani 1 1 d .
H20 H -0.0773 -0.3185 0.1848 0.112 Uiso 1 1 calc R
C21 C -0.0921(4) -0.4235(5) 0.1514(6) 0.124(3) Uani 1 1 d .
H21 H -0.0792 -0.4467 0.1920 0.148 Uiso 1 1 calc R
C22 C -0.1121(5) -0.4645(6) 0.0941(7) 0.136(4) Uani 1 1 d .
H22 H -0.1117 -0.5162 0.0964 0.163 Uiso 1 1 calc R
C23 C -0.1324(5) -0.4312(6) 0.0343(6) 0.129(3) Uani 1 1 d .
H23 H -0.1467 -0.4597 -0.0041 0.155 Uiso 1 1 calc R
C24 C -0.1313(3) -0.3567(5) 0.0315(4) 0.100(2) Uani 1 1 d .
H24 H -0.1442 -0.3340 -0.0093 0.120 Uiso 1 1 calc R
C25 C -0.2312(3) 0.1245(4) -0.1134(3) 0.0744(18) Uani 1 1 d .
H25 H -0.2179 0.1141 -0.1418 0.089 Uiso 1 1 calc R
C26 C -0.2851(3) 0.1555(4) -0.1398(3) 0.087(2) Uani 1 1 d .
H26 H -0.3081 0.1661 -0.1850 0.105 Uiso 1 1 calc R
C27 C -0.3045(3) 0.1707(4) -0.0975(3) 0.086(2) Uani 1 1 d .
H27 H -0.3410 0.1922 -0.1143 0.103 Uiso 1 1 calc R
C28 C -0.2711(2) 0.1549(4) -0.0320(3) 0.0717(18) Uani 1 1 d .
H28 H -0.2840 0.1651 -0.0033 0.086 Uiso 1 1 calc R
C29 C -0.2178(2) 0.1234(3) -0.0092(3) 0.0553(14) Uani 1 1 d .
C30 C -0.1753(3) 0.1053(3) 0.0626(3) 0.0597(15) Uani 1 1 d .
C31 C -0.1930(3) 0.1042(4) 0.1112(3) 0.0681(17) Uani 1 1 d .
C32 C -0.1570(3) 0.1339(4) 0.1735(3) 0.090(2) Uani 1 1 d .
H32 H -0.1220 0.1568 0.1846 0.108 Uiso 1 1 calc R
C33 C -0.1746(5) 0.1285(6) 0.2205(4) 0.127(4) Uani 1 1 d .
H33 H -0.1527 0.1513 0.2619 0.152 Uiso 1 1 calc R
C34 C -0.2241(5) 0.0897(7) 0.2042(5) 0.133(4) Uani 1 1 d .
H34 H -0.2344 0.0845 0.2359 0.159 Uiso 1 1 calc R
C35 C -0.2572(4) 0.0596(7) 0.1457(5) 0.151(4) Uani 1 1 d .
H35 H -0.2899 0.0320 0.1364 0.181 Uiso 1 1 calc R
C36 C -0.2432(3) 0.0692(5) 0.0981(4) 0.107(3) Uani 1 1 d .
H36 H -0.2686 0.0513 0.0553 0.128 Uiso 1 1 calc R
O11 O -0.498(2) -0.149(3) 0.2226(18) 0.33(3) Uiso 0.44(3) 1 d P
O12 O -0.550(2) -0.209(3) 0.216(2) 0.12(3) Uiso 0.15(3) 1 d P
O13 O -0.514(2) -0.245(3) 0.2051(16) 0.25(2) Uiso 0.34(3) 1 d P
O14 O -0.465(3) -0.214(3) 0.227(3) 0.14(4) Uiso 0.13(3) 1 d P

loop_
_atom_site_aniso_label
_atom_site_aniso_U_11
_atom_site_aniso_U_22
_atom_site_aniso_U_33
_atom_site_aniso_U_23
_atom_site_aniso_U_13
_atom_site_aniso_U_12
Co1 0.0452(4) 0.0673(5) 0.0491(4) 0.0050(3) 0.0264(4) 0.0126(4)
Co2 0.0445(4) 0.0733(6) 0.0478(4) 0.0010(3) 0.0287(3) 0.0054(4)
Co3 0.0423(4) 0.0775(6) 0.0474(4) 0.0026(4) 0.0275(3) 0.0131(4)
Co4 0.0392(6) 0.0674(7) 0.0413(5) 0.0022(5) 0.0238(4) 0.0108(5)
Cl1 0.188(3) 0.122(2) 0.1054(19) 0.0266(17) 0.039(2) 0.018(2)
O1 0.051(2) 0.076(3) 0.056(2) 0.007(2) 0.0247(19) 0.014(2)
O2 0.068(3) 0.082(3) 0.064(2) -0.007(2) 0.040(2) -0.008(2)
O3 0.047(2) 0.095(3) 0.054(2) 0.000(2) 0.0286(19) 0.014(2)
O4 0.267(11) 0.100(6) 0.245(10) -0.009(6) 0.147(9) -0.015(6)
O5 0.44(2) 0.199(11) 0.374(17) 0.059(11) 0.253(16) 0.133(13)
O6 0.220(11) 0.319(14) 0.131(6) 0.056(7) -0.002(7) -0.106(10)
O7 0.182(8) 0.341(13) 0.088(5) 0.046(6) 0.045(5) -0.010(8)
N1 0.064(3) 0.065(4) 0.078(3) 0.003(3) 0.032(3) 0.012(3)
N2 0.054(3) 0.073(4) 0.054(3) 0.003(2) 0.031(2) 0.005(3)
N3 0.044(3) 0.082(4) 0.049(3) 0.001(2) 0.023(2) 0.014(2)
N4 0.058(3) 0.078(4) 0.064(3) -0.004(2) 0.037(3) 0.018(3)
N5 0.076(4) 0.090(4) 0.096(4) -0.014(3) 0.059(3) 0.003(3)
N6 0.135(6) 0.113(6) 0.210(8) -0.022(5) 0.127(6) 0.031(5)
N7 0.050(3) 0.077(4) 0.056(3) 0.011(2) 0.030(2) 0.008(2)
N8 0.052(3) 0.092(4) 0.051(3) 0.011(3) 0.027(2) 0.010(3)
N9 0.096(5) 0.112(5) 0.091(4) 0.045(4) 0.051(4) 0.018(4)
N10 0.039(3) 0.091(4) 0.049(2) -0.002(2) 0.026(2) 0.003(2)
N11 0.054(3) 0.083(4) 0.056(3) -0.007(2) 0.026(3) 0.004(3)
N12 0.058(4) 0.145(6) 0.113(5) -0.015(4) 0.056(4) -0.018(4)
N13 0.030(2) 0.063(3) 0.0333(19) -0.0033(19) 0.0164(17) 0.0057(19)
N14 0.067(4) 0.102(5) 0.079(4) -0.003(3) 0.039(3) -0.001(3)
N15 0.137(7) 0.211(10) 0.097(5) -0.032(6) 0.046(5) -0.022(7)
C1 0.086(6) 0.060(5) 0.108(6) -0.015(4) -0.006(5) 0.001(4)
C2 0.161(11) 0.079(8) 0.209(12) -0.037(7) -0.072(9) 0.018(7)
C3 0.202(13) 0.064(7) 0.235(13) -0.027(8) -0.092(11) 0.024(8)
C4 0.117(8) 0.070(6) 0.164(9) -0.012(6) -0.024(7) 0.023(6)
C5 0.075(5) 0.058(5) 0.089(5) 0.006(4) 0.023(4) 0.019(4)
C6 0.056(4) 0.065(4) 0.067(4) 0.008(3) 0.032(3) 0.019(3)
C7 0.060(4) 0.079(5) 0.061(3) 0.016(3) 0.032(3) 0.026(3)
C8 0.060(4) 0.096(5) 0.063(4) 0.016(3) 0.028(3) 0.017(4)
C9 0.070(5) 0.113(6) 0.068(4) 0.021(4) 0.022(4) 0.014(4)
C10 0.079(6) 0.144(8) 0.076(5) 0.035(5) 0.032(4) 0.040(6)
C11 0.093(6) 0.117(7) 0.102(6) 0.052(5) 0.056(5) 0.031(5)
C12 0.079(5) 0.081(5) 0.105(5) 0.031(4) 0.048(4) 0.024(4)
C13 0.087(5) 0.064(4) 0.061(3) 0.002(3) 0.049(3) 0.005(3)
C14 0.113(6) 0.082(5) 0.086(5) 0.006(4) 0.077(5) 0.015(4)
C15 0.111(6) 0.106(6) 0.116(6) 0.015(5) 0.092(5) 0.015(5)
C16 0.097(5) 0.081(5) 0.108(5) 0.011(4) 0.076(5) 0.000(4)
C17 0.060(4) 0.072(4) 0.070(4) 0.014(3) 0.040(3) 0.008(3)
C18 0.057(4) 0.078(5) 0.061(3) -0.005(3) 0.030(3) -0.006(3)
C19 0.073(4) 0.086(5) 0.086(5) -0.010(4) 0.052(4) -0.009(4)
C20 0.114(6) 0.069(5) 0.119(6) -0.003(4) 0.076(5) 0.006(4)
C21 0.151(9) 0.083(7) 0.157(9) 0.012(6) 0.095(7) 0.002(6)
C22 0.171(10) 0.071(7) 0.215(12) -0.023(8) 0.135(10) -0.018(7)
C23 0.142(9) 0.107(9) 0.150(9) -0.046(7) 0.085(8) -0.036(7)
C24 0.103(6) 0.084(6) 0.104(6) -0.022(5) 0.048(5) -0.026(5)
C25 0.065(4) 0.102(5) 0.059(4) 0.004(3) 0.034(3) 0.017(4)
C26 0.062(4) 0.126(6) 0.063(4) 0.013(4) 0.025(3) 0.030(4)
C27 0.048(4) 0.115(6) 0.085(5) 0.006(4) 0.028(4) 0.028(4)
C28 0.052(4) 0.100(5) 0.070(4) 0.002(3) 0.036(3) 0.021(3)
C29 0.046(3) 0.070(4) 0.056(3) -0.002(3) 0.031(3) 0.010(3)
C30 0.062(4) 0.068(4) 0.059(3) -0.002(3) 0.039(3) 0.011(3)
C31 0.066(4) 0.089(5) 0.062(4) 0.004(3) 0.042(3) 0.021(3)
C32 0.096(5) 0.110(6) 0.063(4) -0.003(4) 0.041(4) 0.028(5)
C33 0.145(9) 0.173(10) 0.068(5) 0.000(5) 0.059(6) 0.056(8)
C34 0.129(9) 0.199(12) 0.109(8) 0.028(7) 0.089(8) 0.055(8)
C35 0.109(7) 0.267(14) 0.123(8) 0.019(9) 0.094(7) 0.005(8)
C36 0.088(6) 0.167(8) 0.092(5) 0.000(5) 0.066(5) -0.001(5)

loop_
_atom_type_symbol
_atom_type_description
_atom_type_scat_dispersion_real
_atom_type_scat_dispersion_imag
_atom_type_scat_source
C C 0.0033 0.0016 'International Tables Vol C Tables 4.2.6.8 and 6.1.1.4'
H H 0.0000 0.0000 'International Tables Vol C Tables 4.2.6.8 and 6.1.1.4'
N N 0.0061 0.0033 'International Tables Vol C Tables 4.2.6.8 and 6.1.1.4'
O O 0.0106 0.0060 'International Tables Vol C Tables 4.2.6.8 and 6.1.1.4'
Cl Cl 0.1484 0.1585 'International Tables Vol C Tables 4.2.6.8 and 6.1.1.4'
Co Co 0.3494 0.9721 'International Tables Vol C Tables 4.2.6.8 and 6.1.1.4'

loop_
_geom_angle_atom_site_label_1
_geom_angle_atom_site_label_2
_geom_angle_atom_site_label_3
_geom_angle
_geom_angle_site_symmetry_1
_geom_angle_site_symmetry_3
O9 Co1 N19 0.0(2) 5 5
O9 Co1 N7 95.48(16) 5 .
N19 Co1 N7 95.48(16) 5 .
O9 Co1 N4 81.47(16) 5 .
N19 Co1 N4 81.47(16) 5 .
N7 Co1 N4 174.36(19) . .
O9 Co1 N1 166.92(17) 5 .
N19 Co1 N1 166.92(17) 5 .
N7 Co1 N1 94.31(19) . .
N4 Co1 N1 89.4(2) . .
O9 Co1 N16 82.50(14) 5 .
N19 Co1 N16 82.50(14) 5 .
N7 Co1 N16 81.76(15) . .
N4 Co1 N16 93.11(16) . .
N1 Co1 N16 107.51(17) . .
O9 Co1 O1 95.82(15) 5 .
N19 Co1 O1 95.82(15) 5 .
N7 Co1 O1 87.05(15) . .
N4 Co1 O1 97.95(16) . .
N1 Co1 O1 76.04(18) . .
N16 Co1 O1 168.45(14) . .
N10 Co2 N7 173.05(19) . .
N10 Co2 N16 95.64(15) . .
N7 Co2 N16 82.16(15) . .
N10 Co2 N13 81.53(17) . .
N7 Co2 N13 91.63(17) . .
N16 Co2 N13 82.45(13) . .
N10 Co2 N2 91.57(16) . .
N7 Co2 N2 91.86(17) . .
N16 Co2 N2 167.08(17) . .
N13 Co2 N2 109.27(17) . .
N10 Co2 O2 95.77(17) . .
N7 Co2 O2 90.92(18) . .
N16 Co2 O2 92.26(14) . .
N13 Co2 O2 173.76(14) . .
N2 Co2 O2 76.32(17) . .
N4 Co3 N19 82.23(15) 5 .
N4 Co3 N10 174.39(17) 5 .
N19 Co3 N10 93.50(15) . .
N4 Co3 O3 91.46(16) 5 .
N19 Co3 O3 171.65(14) . .
N10 Co3 O3 92.44(16) . .
N4 Co3 N3 93.12(18) 5 .
N19 Co3 N3 109.62(14) . .
N10 Co3 N3 91.74(18) . .
O3 Co3 N3 76.05(15) . .
N4 Co3 N13 95.31(17) 5 .
N19 Co3 N13 83.30(13) . .
N10 Co3 N13 80.53(16) . .
O3 Co3 N13 91.89(13) . .
N3 Co3 N13 165.46(15) . .
N16 Co4 O8 180.0(2) . 5
N16 Co4 N16 180.0(2) . 5
O8 Co4 N16 0.0(2) 5 5
N16 Co4 N19 97.38(14) . .
O8 Co4 N19 82.62(14) 5 .
N16 Co4 N19 82.62(14) 5 .
N16 Co4 O9 82.62(14) . 5
O8 Co4 O9 97.38(14) 5 5
N16 Co4 O9 97.38(14) 5 5
N19 Co4 O9 180.0(4) . 5
N16 Co4 N19 82.62(14) . 5
O8 Co4 N19 97.38(14) 5 5
N16 Co4 N19 97.38(14) 5 5
N19 Co4 N19 180.0(4) . 5
O9 Co4 N19 0.0(4) 5 5
N16 Co4 N13 82.56(14) . .
O8 Co4 N13 97.44(14) 5 .
N16 Co4 N13 97.44(14) 5 .
N19 Co4 N13 82.42(13) . .
O9 Co4 N13 97.58(13) 5 .
N19 Co4 N13 97.58(13) 5 .
N16 Co4 N13 97.44(14) . 5
O8 Co4 N13 82.56(14) 5 5
N16 Co4 N13 82.56(14) 5 5
N19 Co4 N13 97.58(13) . 5
O9 Co4 N13 82.42(13) 5 5
N19 Co4 N13 82.42(13) 5 5
N13 Co4 N13 180.00(12) . 5
O7 Cl1 O4 115.9(6) . .
O7 Cl1 O6 108.4(6) . .
O4 Cl1 O6 108.6(6) . .
O7 Cl1 O5 107.6(7) . .
O4 Cl1 O5 107.6(7) . .
O6 Cl1 O5 108.7(8) . .
C6 O1 Co1 116.0(4) . .
C18 O2 Co2 115.1(4) . .
C30 O3 Co3 116.6(3) . .
C1 N1 C5 120.0(6) . .
C1 N1 Co1 125.4(5) . .
C5 N1 Co1 113.8(4) . .
C13 N2 C17 117.7(5) . .
C13 N2 Co2 127.1(4) . .
C17 N2 Co2 113.9(4) . .
C25 N3 C29 116.9(4) . .
C25 N3 Co3 128.5(4) . .
C29 N3 Co3 114.5(3) . .
N5 N4 Co3 120.4(4) . 5
N5 N4 Co1 124.7(4) . .
Co3 N4 Co1 98.2(2) 5 .
N6 N5 N4 178.3(8) . .
N8 N7 Co2 119.4(4) . .
N8 N7 Co1 118.2(4) . .
Co2 N7 Co1 98.50(18) . .
N9 N8 N7 178.7(6) . .
N11 N10 Co2 121.5(4) . .
N11 N10 Co3 117.5(4) . .
Co2 N10 Co3 100.49(19) . .
N12 N11 N10 178.8(7) . .
N14 N13 Co2 117.6(4) . .
N14 N13 Co3 117.3(3) . .
Co2 N13 Co3 97.41(15) . .
N14 N13 Co4 126.1(3) . .
Co2 N13 Co4 96.39(15) . .
Co3 N13 Co4 96.16(14) . .
N15 N14 N13 173.0(7) . .
N17 N16 Co4 121.2(3) . .
N17 N16 Co2 118.8(3) . .
Co4 N16 Co2 98.57(15) . .
N17 N16 Co1 118.6(4) . .
Co4 N16 Co1 97.44(15) . .
Co2 N16 Co1 97.21(14) . .
N18 N17 N16 167.8(9) . .
N20 N19 Co3 119.2(3) . .
N20 N19 Co1 116.8(3) . 5
Co3 N19 Co1 97.88(14) . 5
N20 N19 Co4 122.5(3) . .
Co3 N19 Co4 98.09(13) . .
Co1 N19 Co4 97.41(14) 5 .
N21 N20 N19 165.4(11) . .
N1 C1 C2 121.2(8) . .
N1 C1 H1 119.4 . .
C2 C1 H1 119.4 . .
C1 C2 C3 120.5(9) . .
C1 C2 H2 119.8 . .
C3 C2 H2 119.8 . .
C4 C3 C2 118.4(9) . .
C4 C3 H3 120.8 . .
C2 C3 H3 120.8 . .
C3 C4 C5 119.2(8) . .
C3 C4 H4 120.4 . .
C5 C4 H4 120.4 . .
C4 C5 N1 120.6(7) . .
C4 C5 C6 125.0(7) . .
N1 C5 C6 114.1(6) . .
O1 C6 C5 117.8(6) . .
O1 C6 C7 118.6(6) . .
C5 C6 C7 123.6(6) . .
C12 C7 C8 120.4(6) . .
C12 C7 C6 121.8(6) . .
C8 C7 C6 117.7(6) . .
C7 C8 C9 119.6(7) . .
C7 C8 H8 120.2 . .
C9 C8 H8 120.2 . .
C10 C9 C8 119.5(7) . .
C10 C9 H9 120.3 . .
C8 C9 H9 120.3 . .
C11 C10 C9 122.2(7) . .
C11 C10 H10 118.9 . .
C9 C10 H10 118.9 . .
C10 C11 C12 119.5(7) . .
C10 C11 H11 120.2 . .
C12 C11 H11 120.2 . .
C7 C12 C11 118.7(7) . .
C7 C12 H12 120.6 . .
C11 C12 H12 120.6 . .
N2 C13 C14 123.6(6) . .
N2 C13 H13 118.2 . .
C14 C13 H13 118.2 . .
C15 C14 C13 118.4(6) . .
C15 C14 H14 120.8 . .
C13 C14 H14 120.8 . .
C14 C15 C16 120.6(6) . .
C14 C15 H15 119.7 . .
C16 C15 H15 119.7 . .
C17 C16 C15 118.2(7) . .
C17 C16 H16 120.9 . .
C15 C16 H16 120.9 . .
N2 C17 C16 121.5(6) . .
N2 C17 C18 112.9(5) . .
C16 C17 C18 125.4(6) . .
O2 C18 C19 119.5(5) . .
O2 C18 C17 118.4(6) . .
C19 C18 C17 122.0(5) . .
C24 C19 C20 118.6(8) . .
C24 C19 C18 119.7(7) . .
C20 C19 C18 121.2(6) . .
C21 C20 C19 120.7(8) . .
C21 C20 H20 119.7 . .
C19 C20 H20 119.7 . .
C20 C21 C22 117.8(9) . .
C20 C21 H21 121.1 . .
C22 C21 H21 121.1 . .
C23 C22 C21 121.7(10) . .
C23 C22 H22 119.2 . .
C21 C22 H22 119.2 . .
C24 C23 C22 118.9(9) . .
C24 C23 H23 120.5 . .
C22 C23 H23 120.5 . .
C23 C24 C19 122.3(9) . .
C23 C24 H24 118.8 . .
C19 C24 H24 118.8 . .
N3 C25 C26 123.2(5) . .
N3 C25 H25 118.4 . .
C26 C25 H25 118.4 . .
C25 C26 C27 118.0(6) . .
C25 C26 H26 121.0 . .
C27 C26 H26 121.0 . .
C28 C27 C26 120.7(6) . .
C28 C27 H27 119.6 . .
C26 C27 H27 119.6 . .
C27 C28 C29 118.0(5) . .
C27 C28 H28 121.0 . .
C29 C28 H28 121.0 . .
N3 C29 C28 123.0(5) . .
N3 C29 C30 113.2(4) . .
C28 C29 C30 123.8(5) . .
O3 C30 C31 120.4(5) . .
O3 C30 C29 118.1(4) . .
C31 C30 C29 121.5(5) . .
C36 C31 C32 118.5(6) . .
C36 C31 C30 121.4(6) . .
C32 C31 C30 119.9(6) . .
C31 C32 C33 118.1(8) . .
C31 C32 H32 120.9 . .
C33 C32 H32 120.9 . .
C34 C33 C32 119.4(8) . .
C34 C33 H33 120.3 . .
C32 C33 H33 120.3 . .
C35 C34 C33 122.1(9) . .
C35 C34 H34 119.0 . .
C33 C34 H34 119.0 . .
C34 C35 C36 119.2(10) . .
C34 C35 H35 120.4 . .
C36 C35 H35 120.4 . .
C31 C36 C35 122.4(8) . .
C31 C36 H36 118.8 . .
C35 C36 H36 118.8 . .
O11 O11 O14 107(4) 2_455 .
O11 O11 O12 67(3) 2_455 .
O14 O11 O12 86(4) . .
O11 O11 O12 67(3) 2_455 2_455
O14 O11 O12 43(3) . 2_455
O12 O11 O12 84(4) . 2_455
O11 O11 O13 95.1(17) 2_455 .
O14 O11 O13 45(3) . .
O12 O11 O13 44(2) . .
O12 O11 O13 64(2) 2_455 .
O14 O12 O13 109(5) 2_455 .
O14 O12 O11 99(4) 2_455 .
O13 O12 O11 70(4) . .
O14 O12 O11 55(3) 2_455 2_455
O13 O12 O11 99(4) . 2_455
O11 O12 O11 46(3) . 2_455
O14 O13 O12 115(5) . .
O14 O13 O11 53(3) . .
O12 O13 O11 66(3) . .
O12 O14 O13 99(5) 2_455 .
O12 O14 O11 82(4) 2_455 .
O13 O14 O11 83(4) . .

loop_
_geom_bond_atom_site_label_1
_geom_bond_atom_site_label_2
_geom_bond_distance
_geom_bond_site_symmetry_2
Co1 O9 2.102(4) 5
Co1 N19 2.102(4) 5
Co1 N7 2.107(4) .
Co1 N4 2.112(4) .
Co1 N1 2.117(5) .
Co1 N16 2.134(4) .
Co1 O1 2.154(4) .
Co2 N10 2.075(4) .
Co2 N7 2.105(4) .
Co2 N16 2.119(3) .
Co2 N13 2.137(4) .
Co2 N2 2.138(4) .
Co2 O2 2.145(4) .
Co3 N4 2.080(5) 5
Co3 N19 2.102(3) .
Co3 N10 2.110(5) .
Co3 O3 2.130(3) .
Co3 N3 2.142(4) .
Co3 N13 2.145(4) .
Co4 N16 2.099(4) .
Co4 O8 2.099(4) 5
Co4 N16 2.099(4) 5
Co4 N19 2.132(3) .
Co4 O9 2.132(3) 5
Co4 N19 2.132(3) 5
Co4 N13 2.152(3) .
Co4 N13 2.152(3) 5
Cl1 O7 1.348(7) .
Cl1 O4 1.399(7) .
Cl1 O6 1.401(9) .
Cl1 O5 1.415(10) .
O1 C6 1.233(7) .
O2 C18 1.222(6) .
O3 C30 1.232(6) .
N1 C1 1.312(8) .
N1 C5 1.390(8) .
N2 C13 1.340(7) .
N2 C17 1.361(7) .
N3 C25 1.328(7) .
N3 C29 1.363(6) .
N4 N5 1.201(7) .
N4 Co3 2.080(5) 5
N5 N6 1.152(8) .
N7 N8 1.213(6) .
N8 N9 1.133(7) .
N10 N11 1.220(6) .
N11 N12 1.166(6) .
N13 N14 1.285(7) .
N14 N15 1.182(8) .
N16 N17 1.361(7) .
N17 N18 1.145(13) .
N19 N20 1.388(7) .
N19 Co1 2.102(4) 5
N20 N21 1.132(16) .
C1 C2 1.330(11) .
C1 H1 0.9300 .
C2 C3 1.421(13) .
C2 H2 0.9300 .
C3 C4 1.355(12) .
C3 H3 0.9300 .
C4 C5 1.365(10) .
C4 H4 0.9300 .
C5 C6 1.459(9) .
C6 C7 1.479(8) .
C7 C12 1.372(8) .
C7 C8 1.378(8) .
C8 C9 1.385(8) .
C8 H8 0.9300 .
C9 C10 1.348(10) .
C9 H9 0.9300 .
C10 C11 1.345(11) .
C10 H10 0.9300 .
C11 C12 1.407(10) .
C11 H11 0.9300 .
C12 H12 0.9300 .
C13 C14 1.363(8) .
C13 H13 0.9300 .
C14 C15 1.350(9) .
C14 H14 0.9300 .
C15 C16 1.388(9) .
C15 H15 0.9300 .
C16 C17 1.377(8) .
C16 H16 0.9300 .
C17 C18 1.494(8) .
C18 C19 1.478(9) .
C19 C24 1.347(9) .
C19 C20 1.382(10) .
C20 C21 1.369(10) .
C20 H20 0.9300 .
C21 C22 1.378(13) .
C21 H21 0.9300 .
C22 C23 1.354(13) .
C22 H22 0.9300 .
C23 C24 1.341(12) .
C23 H23 0.9300 .
C24 H24 0.9300 .
C25 C26 1.363(8) .
C25 H25 0.9300 .
C26 C27 1.377(9) .
C26 H26 0.9300 .
C27 C28 1.349(8) .
C27 H27 0.9300 .
C28 C29 1.364(7) .
C28 H28 0.9300 .
C29 C30 1.500(7) .
C30 C31 1.457(7) .
C31 C36 1.370(9) .
C31 C32 1.375(9) .
C32 C33 1.424(10) .
C32 H32 0.9300 .
C33 C34 1.369(13) .
C33 H33 0.9300 .
C34 C35 1.304(13) .
C34 H34 0.9300 .
C35 C36 1.375(10) .
C35 H35 0.9300 .
C36 H36 0.9300 .
O11 O11 1.36(7) 2_455
O11 O14 1.43(6) .
O11 O12 1.73(5) .
O11 O12 1.73(6) 2_455
O11 O13 1.78(5) .
O12 O14 1.19(6) 2_455
O12 O13 1.31(5) .
O12 O11 1.73(6) 2_455
O13 O14 1.26(6) .
O14 O12 1.19(6) 2_455
